data_7249557
loop_
_publ_author_name
'Khariushin, Ivan V.'
'Bulach, V\'eronique'
'Ward, Jas S.'
'Rissanen, Kari'
'Solovieva, Svetlana E.'
'Antipin, Igor S.'
'Ovsyannikov, Alexander S.'
'Ferlay, Sylvie'

_publ_section_title
;
 Synthesis, crystal structure, and gas sorption studies of two neutral
 octahedral {MII24}-cages built from sulfonylcalix[4]arene tetranuclear
 clusters and triazine linkers
;
_journal_issue 48
_journal_name_full CrystEngComm
_journal_page_first 6789
_journal_page_last 6795
_journal_paper_doi 10.1039/D4CE00964A
_journal_volume 26
_journal_year 2024
_chemical_formula_moiety 'C432 H360 N24 Ni24 O126 S24'
_chemical_formula_sum 'C432 H360 N24 Ni24 O126 S24'
_chemical_formula_weight 10081.90
_space_group_crystal_system tetragonal
_space_group_IT_number 87
_space_group_name_Hall '-I 4'
_space_group_name_H-M_alt 'I 4/m'
_atom_sites_solution_hydrogens geom
_atom_sites_solution_primary dual
_audit_creation_date 2022-12-01
_audit_creation_method
;
Olex2 1.2
(compiled 2018.05.29 svn.r3508 for OlexSys, GUI svn.r5506)
;
_audit_update_record
;
2024-09-18 deposited with the CCDC.	2024-11-07 downloaded from the CCDC.
;
_cell_angle_alpha 90
_cell_angle_beta 90
_cell_angle_gamma 90
_cell_formula_units_Z 2
_cell_length_a 32.9311(3)
_cell_length_b 32.9311(3)
_cell_length_c 54.0192(6)
_cell_measurement_reflns_used 56005
_cell_measurement_temperature 120.01(10)
_cell_measurement_theta_max 73.5070
_cell_measurement_theta_min 1.9520
_cell_volume 58581.5(10)
_computing_cell_refinement 'CrysAlisPro 1.171.41.123a (Rigaku OD, 2022)'
_computing_data_collection 'CrysAlisPro 1.171.41.123a (Rigaku OD, 2022)'
_computing_data_reduction 'CrysAlisPro 1.171.41.123a (Rigaku OD, 2022)'
_computing_molecular_graphics 'Olex2 (Dolomanov et al., 2009)'
_computing_publication_material 'Olex2 (Dolomanov et al., 2009)'
_computing_structure_refinement 'ShelXL (Sheldrick, 2015)'
_diffrn_ambient_environment N~2~
_diffrn_ambient_temperature 120.01(10)
_diffrn_detector 'CCD plate'
_diffrn_detector_area_resol_mean 5.1947
_diffrn_detector_type Atlas
_diffrn_measured_fraction_theta_full 1.000
_diffrn_measured_fraction_theta_max 0.992
_diffrn_measurement_details
;
List of Runs (angles in degrees, time in seconds):

  # Type    Start    End  Width  t~exp~   \w     \q     \k     \f   Frames
#--------------------------------------------------------------------------
  1  \w    -75.00  34.00   0.50    8.00    --  -41.92  77.00 150.00  218
  2  \w   -114.00 -14.00   0.50    8.00    --  -41.92 -57.00  30.00  200
  3  \w    -21.00  75.00   0.50    8.00    --   41.92 -77.00 -90.00  192
  4  \w    104.00 178.00   0.50   50.00    --  106.04 111.00 120.00  148
  5  \w     30.00 109.00   0.50   50.00    --  106.04-111.00 -60.00  158
  6  \w     30.00 134.00   0.50   50.00    --  106.04 -30.00   0.00  208
  7  \w     80.00 178.00   0.50   50.00    --  106.04  45.00-180.00  196
  8  \w     24.00 106.00   0.50   50.00    --  106.04 -94.00-180.00  164
  9  \w    104.00 176.00   0.50   50.00    --  106.04 111.00  90.00  144
 10  \w     41.00 109.00   0.50   50.00    --  106.04-111.00  60.00  136
 11  \w     41.00  98.00   0.50   50.00    --  106.04 -94.00 120.00  114
 12  \w     30.00 134.00   0.50   50.00    --  106.04 -30.00 150.00  208
;
_diffrn_measurement_device 'four-circle diffractometer'
_diffrn_measurement_device_type 'SuperNova, Dual, Cu at home/near, Atlas'
_diffrn_measurement_method '\w scans'
_diffrn_orient_matrix_type 'CrysAlisPro convention (1999,Acta A55,543-557)'
_diffrn_orient_matrix_UB_11 -0.0359804000
_diffrn_orient_matrix_UB_12 -0.0101247000
_diffrn_orient_matrix_UB_13 0.0171618000
_diffrn_orient_matrix_UB_21 -0.0299401000
_diffrn_orient_matrix_UB_22 0.0119677000
_diffrn_orient_matrix_UB_23 -0.0206759000
_diffrn_orient_matrix_UB_31 0.0000946000
_diffrn_orient_matrix_UB_32 -0.0440523000
_diffrn_orient_matrix_UB_33 -0.0095560000
_diffrn_radiation_monochromator mirror
_diffrn_radiation_probe x-ray
_diffrn_radiation_type CuK\a
_diffrn_radiation_wavelength 1.54184
_diffrn_reflns_av_R_equivalents 0.0479
_diffrn_reflns_av_unetI/netI 0.0266
_diffrn_reflns_Laue_measured_fraction_full 1.000
_diffrn_reflns_Laue_measured_fraction_max 0.992
_diffrn_reflns_limit_h_max 39
_diffrn_reflns_limit_h_min -40
_diffrn_reflns_limit_k_max 22
_diffrn_reflns_limit_k_min -40
_diffrn_reflns_limit_l_max 66
_diffrn_reflns_limit_l_min -67
_diffrn_reflns_number 189192
_diffrn_reflns_point_group_measured_fraction_full 1.000
_diffrn_reflns_point_group_measured_fraction_max 0.992
_diffrn_reflns_theta_full 67.684
_diffrn_reflns_theta_max 73.524
_diffrn_reflns_theta_min 1.897
_diffrn_source 'micro-focus sealed X-ray tube'
_diffrn_source_type 'SuperNova (Cu) X-ray Source'
_exptl_absorpt_coefficient_mu 1.076
_exptl_absorpt_correction_T_max 1.000
_exptl_absorpt_correction_T_min 0.328
_exptl_absorpt_correction_type gaussian
_exptl_absorpt_process_details
;
CrysAlisPro 1.171.41.123a (Rigaku Oxford Diffraction, 2022)
Numerical absorption correction based on gaussian integration over
a multifaceted crystal model
Empirical absorption correction using spherical harmonics,
implemented in SCALE3 ABSPACK scaling algorithm.
;
_exptl_crystal_colour colourless
_exptl_crystal_colour_primary colourless
_exptl_crystal_density_diffrn 0.572
_exptl_crystal_description block
_exptl_crystal_F_000 10368
_exptl_crystal_recrystallization_method 'Solvothermal synthesis.'
_exptl_crystal_size_max 0.351
_exptl_crystal_size_mid 0.281
_exptl_crystal_size_min 0.212
_refine_diff_density_max 0.708
_refine_diff_density_min -0.566
_refine_diff_density_rms 0.080
_refine_ls_extinction_method none
_refine_ls_goodness_of_fit_ref 1.029
_refine_ls_hydrogen_treatment constr
_refine_ls_matrix_type full
_refine_ls_number_parameters 733
_refine_ls_number_reflns 29635
_refine_ls_number_restraints 222
_refine_ls_restrained_S_all 1.035
_refine_ls_R_factor_all 0.1144
_refine_ls_R_factor_gt 0.0895
_refine_ls_shift/su_max 0.002
_refine_ls_shift/su_mean 0.000
_refine_ls_structure_factor_coef Fsqd
_refine_ls_weighting_details 'w=1/[\s^2^(Fo^2^)+(0.1415P)^2^+242.7556P] where P=(Fo^2^+2Fc^2^)/3'
_refine_ls_weighting_scheme calc
_refine_ls_wR_factor_gt 0.2632
_refine_ls_wR_factor_ref 0.2982
_reflns_Friedel_coverage 0.000
_reflns_number_gt 22239
_reflns_number_total 29635
_reflns_threshold_expression 'I > 2\s(I)'
_cod_data_source_file d4ce00964a2.cif
_cod_data_source_block 2
_cod_depositor_comments 'Adding full bibliography for 7249556--7249557.cif.'
_cod_original_cell_volume 58581.7(12)
_cod_database_code 7249557
_shelxl_version_number 2014/6
_shelx_space_group_comment
;
The symmetry employed for this shelxl refinement is uniquely defined
by the following loop, which should always be used as a source of
symmetry information in preference to the above space-group names.
They are only intended as comments.
;
_reflns_odcompleteness_completeness 99.97
_reflns_odcompleteness_iscentric 1
_reflns_odcompleteness_theta 67.29
_olex2_refinement_description
;
1. Fixed Uiso
 At 1.2 times of:
  All C(H) groups
 At 1.5 times of:
  All C(H,H,H) groups
2. Restrained distances
 C8-C7
 1.52 with sigma of 0.01
 C9-C7
 1.52 with sigma of 0.01
 C30-C27
 1.52 with sigma of 0.01
 C18-C17
 1.48 with sigma of 0.01
 C20-C17
 1.52 with sigma of 0.01
 C28-C27
 1.52 with sigma of 0.01
3. Rigid body (RIGU) restrains
 C1, C2, C3, C4, C5, C6, C7, C8, C9, C10
 with sigma for 1-2 distances of 0.003 and sigma for 1-3 distances of 0.003
 C11, C12, C13, C14, C15, C16, C17, C18, C19, C20
 with sigma for 1-2 distances of 0.003 and sigma for 1-3 distances of 0.003
 C21, C22, C23, C24, C25, C26, C30, C28, C29, C27
 with sigma for 1-2 distances of 0.003 and sigma for 1-3 distances of 0.003
4.a Aromatic/amide H refined with riding coordinates:
 C3(H3), C5(H5), C13(H13), C15(H15), C23(H23), C25(H25), C38(H38), C39(H39),
 C41(H41), C42(H42), C47(H47), C48(H48), C50(H50), C51(H51), C56(H56), C57(H57),
  C59(H59), C60(H60)
4.b Idealised Me refined as rotating group:
 C8(H8A,H8B,H8C), C9(H9A,H9B,H9C), C10(H10A,H10B,H10C), C18(H18A,H18B,H18C),
 C19(H19A,H19B,H19C), C20(H20A,H20B,H20C), C28(H28A,H28B,H28C), C29(H29A,H29B,
 H29C), C30(H30A,H30B,H30C)
;
_ins_header
;
TITL NAFC73-4_numabs2 in I4/m 
REM I4/m (#87 in standard setting)
CELL 1.54184  32.931146  32.931146  54.019244  90.0000  90.0000  90.0000
ZERR    4.00   0.000288   0.000288   0.000627   0.0000   0.0000   0.0000
LATT  2
SYMM -x,-y, z 
SYMM -y, x, z 
SYMM  y,-x, z 
SFAC C H N O S Ni
UNIT 1728.00 1440.00 96.00 480.00 96.00 96.00
REM  CrysAlisPro recorded range (K): Min=120.0; max=120.0; aver:120.0
TEMP -153
SIZE 0.21 0.28 0.35
TREF
HKLF 4
END
;
_olex2_submission_special_instructions 'No special instructions were received'
_oxdiff_exptl_absorpt_empirical_details
;
Empirical correction (ABSPACK) includes:
- Absorption correction using spherical harmonics
- Frame scaling
;
_oxdiff_exptl_absorpt_empirical_full_max 1.335
_oxdiff_exptl_absorpt_empirical_full_min 0.825

loop_
_space_group_symop_operation_xyz
'x, y, z'
'-x, -y, z'
'-y, x, z'
'y, -x, z'
'x+1/2, y+1/2, z+1/2'
'-x+1/2, -y+1/2, z+1/2'
'-y+1/2, x+1/2, z+1/2'
'y+1/2, -x+1/2, z+1/2'
'-x, -y, -z'
'x, y, -z'
'y, -x, -z'
'-y, x, -z'
'-x+1/2, -y+1/2, -z+1/2'
'x+1/2, y+1/2, -z+1/2'
'y+1/2, -x+1/2, -z+1/2'
'-y+1/2, x+1/2, -z+1/2'

loop_
_atom_site_label
_atom_site_type_symbol
_atom_site_fract_x
_atom_site_fract_y
_atom_site_fract_z
_atom_site_U_iso_or_equiv
_atom_site_adp_type
_atom_site_occupancy
_atom_site_site_symmetry_order
_atom_site_calc_flag
_atom_site_refinement_flags_posn
_atom_site_refinement_flags_adp
_atom_site_refinement_flags_occupancy
_atom_site_disorder_assembly
_atom_site_disorder_group
Ni1 Ni 0.33588(3) 0.14486(3) 0.5000 0.0458(2) Uani 1 2 d S T P . .
Ni2 Ni 0.28359(2) 0.18098(2) 0.53892(2) 0.04554(18) Uani 1 1 d . . . . .
Ni3 Ni 0.23242(3) 0.21794(3) 0.5000 0.0450(2) Uani 1 2 d S T P . .
Ni4 Ni 0.55150(2) 0.46282(2) 0.73708(2) 0.0525(2) Uani 1 1 d . . . . .
S1 S 0.33998(4) 0.05223(4) 0.5000 0.0485(3) Uani 1 2 d S T P . .
S2 S 0.24109(3) 0.12097(3) 0.57312(2) 0.0519(2) Uani 1 1 d . . . . .
S3 S 0.14364(4) 0.19134(4) 0.5000 0.0487(3) Uani 1 2 d S T P . .
S4 S 0.59655(4) 0.42825(4) 0.78163(2) 0.0663(3) Uani 1 1 d . . . . .
O1 O 0.29433(11) 0.19592(11) 0.5000 0.0449(8) Uani 1 2 d S T P . .
O2 O 0.36403(11) 0.08907(12) 0.5000 0.0497(9) Uani 1 2 d S T P . .
O3 O 0.36190(12) 0.01520(12) 0.5000 0.0551(10) Uani 1 2 d S T P . .
O4 O 0.29643(8) 0.12369(8) 0.52658(5) 0.0478(6) Uani 1 1 d . . . . .
O5 O 0.26642(9) 0.15701(9) 0.57275(5) 0.0550(7) Uani 1 1 d . . . . .
O6 O 0.23028(10) 0.10603(10) 0.59709(6) 0.0632(8) Uani 1 1 d . . . . .
O7 O 0.22525(8) 0.17444(8) 0.52677(5) 0.0462(6) Uani 1 1 d . . . . .
O8 O 0.17024(12) 0.22646(11) 0.5000 0.0476(8) Uani 1 2 d S T P . .
O9 O 0.10120(13) 0.20053(13) 0.5000 0.0549(10) Uani 1 2 d S T P . .
O10 O 0.5000 0.5000 0.72591(10) 0.0540(13) Uani 1 4 d S T P . .
O11 O 0.59585(10) 0.42904(10) 0.75494(5) 0.0616(8) Uani 1 1 d . . . . .
O12 O 0.62822(13) 0.40487(13) 0.79254(7) 0.0807(11) Uani 1 1 d . . . . .
O13 O 0.56107(10) 0.50941(10) 0.76108(5) 0.0600(8) Uani 1 1 d . . . . .
O44 O 0.33836(9) 0.18984(10) 0.55352(6) 0.0578(7) Uani 1 1 d . . . . .
O45 O 0.37805(9) 0.16406(10) 0.52399(6) 0.0588(7) Uani 1 1 d . . . . .
O53 O 0.54768(10) 0.41753(10) 0.71273(5) 0.0597(8) Uani 1 1 d . . . . .
O54 O 0.48112(10) 0.40509(10) 0.71312(5) 0.0601(8) Uani 1 1 d . . . . .
O62 O 0.73594(9) 0.23642(10) 0.52398(6) 0.0582(7) Uani 1 1 d . . . . .
O63 O 0.76370(9) 0.27477(10) 0.55334(6) 0.0580(7) Uani 1 1 d . . . . .
N31 N 0.50395(13) 0.27985(19) 0.61008(9) 0.0961(19) Uani 1 1 d . . . . .
N33 N 0.54631(13) 0.2550(2) 0.57823(10) 0.100(2) Uani 1 1 d . . . . .
N35 N 0.57480(13) 0.29587(17) 0.60980(9) 0.0844(15) Uani 1 1 d . . . . .
C1 C 0.29057(12) 0.08833(12) 0.53631(7) 0.0461(8) Uani 1 1 d . U . . .
C2 C 0.30803(13) 0.05189(12) 0.52612(8) 0.0498(9) Uani 1 1 d . U . . .
C3 C 0.30170(18) 0.01403(15) 0.53636(11) 0.0735(14) Uani 1 1 d . U . . .
H3 H 0.3147 -0.0089 0.5292 0.088 Uiso 1 1 calc R . . . .
C4 C 0.2768(2) 0.00860(15) 0.55694(12) 0.0869(18) Uani 1 1 d . U . . .
C5 C 0.25925(17) 0.04306(14) 0.56710(10) 0.0688(13) Uani 1 1 d . U . . .
H5 H 0.2419 0.0403 0.5810 0.083 Uiso 1 1 calc R . . . .
C6 C 0.26646(13) 0.08148(13) 0.55739(8) 0.0514(9) Uani 1 1 d . U . . .
C7 C 0.2691(3) -0.03484(19) 0.56745(15) 0.134(3) Uani 1 1 d D U . . .
C8 C 0.2458(4) -0.0601(3) 0.5484(2) 0.187(4) Uani 1 1 d D U . . .
H8A H 0.2266 -0.0426 0.5395 0.280 Uiso 1 1 calc GR . . . .
H8B H 0.2308 -0.0817 0.5569 0.280 Uiso 1 1 calc GR . . . .
H8C H 0.2649 -0.0721 0.5366 0.280 Uiso 1 1 calc GR . . . .
C9 C 0.2484(4) -0.0327(3) 0.59176(18) 0.184(5) Uani 1 1 d D U . . .
H9A H 0.2674 -0.0221 0.6042 0.276 Uiso 1 1 calc GR . . . .
H9B H 0.2394 -0.0599 0.5966 0.276 Uiso 1 1 calc GR . . . .
H9C H 0.2249 -0.0146 0.5905 0.276 Uiso 1 1 calc GR . . . .
C10 C 0.3094(4) -0.0532(3) 0.5733(2) 0.186(4) Uani 1 1 d . U . . .
H10A H 0.3253 -0.0342 0.5834 0.280 Uiso 1 1 calc GR . . . .
H10B H 0.3240 -0.0588 0.5578 0.280 Uiso 1 1 calc GR . . . .
H10C H 0.3055 -0.0786 0.5824 0.280 Uiso 1 1 calc GR . . . .
C11 C 0.19351(13) 0.15697(13) 0.53621(8) 0.0527(9) Uani 1 1 d . U . . .
C12 C 0.19548(13) 0.13099(15) 0.55688(9) 0.0600(11) Uani 1 1 d . U . . .
C13 C 0.16144(15) 0.1121(2) 0.56705(14) 0.098(2) Uani 1 1 d . U . . .
H13 H 0.1640 0.0973 0.5821 0.118 Uiso 1 1 calc R . . . .
C14 C 0.12407(17) 0.1146(3) 0.55548(16) 0.114(3) Uani 1 1 d . U . . .
C15 C 0.12062(16) 0.1407(2) 0.53523(13) 0.0882(19) Uani 1 1 d . U . . .
H15 H 0.0949 0.1444 0.5277 0.106 Uiso 1 1 calc R . . . .
C16 C 0.15381(13) 0.16104(13) 0.52604(9) 0.0555(10) Uani 1 1 d . U . . .
C17 C 0.0857(2) 0.0912(3) 0.56465(19) 0.147(3) Uani 1 1 d D U . . .
C18 C 0.0723(4) 0.0598(4) 0.5448(2) 0.196(4) Uani 1 1 d D U . . .
H18A H 0.0638 0.0740 0.5298 0.294 Uiso 1 1 calc GR . . . .
H18B H 0.0495 0.0437 0.5512 0.294 Uiso 1 1 calc GR . . . .
H18C H 0.0951 0.0417 0.5409 0.294 Uiso 1 1 calc GR . . . .
C19 C 0.0500(2) 0.1196(3) 0.56610(19) 0.141(3) Uani 1 1 d . U . . .
H19A H 0.0581 0.1446 0.5745 0.211 Uiso 1 1 calc GR . . . .
H19B H 0.0280 0.1066 0.5754 0.211 Uiso 1 1 calc GR . . . .
H19C H 0.0406 0.1260 0.5493 0.211 Uiso 1 1 calc GR . . . .
C20 C 0.0948(2) 0.0642(3) 0.58572(19) 0.148(4) Uani 1 1 d D U . . .
H20A H 0.1201 0.0494 0.5825 0.221 Uiso 1 1 calc GR . . . .
H20B H 0.0725 0.0448 0.5879 0.221 Uiso 1 1 calc GR . . . .
H20C H 0.0978 0.0804 0.6008 0.221 Uiso 1 1 calc GR . . . .
C21 C 0.58317(16) 0.51235(16) 0.78066(7) 0.0627(11) Uani 1 1 d . U . . .
C22 C 0.60165(17) 0.47829(18) 0.79264(8) 0.0710(13) Uani 1 1 d . U . . .
C23 C 0.6267(2) 0.4818(2) 0.81325(9) 0.0829(16) Uani 1 1 d . U . . .
H23 H 0.6388 0.4580 0.8200 0.099 Uiso 1 1 calc R . . . .
C24 C 0.6345(2) 0.5191(2) 0.82431(11) 0.101(2) Uani 1 1 d . U . . .
C25 C 0.6160(2) 0.5542(2) 0.81357(9) 0.0863(17) Uani 1 1 d . U . . .
H25 H 0.6205 0.5803 0.8205 0.104 Uiso 1 1 calc R . . . .
C26 C 0.59117(17) 0.54971(17) 0.79264(8) 0.0688(13) Uani 1 1 d . U . . .
C27 C 0.6623(3) 0.5210(3) 0.84680(14) 0.145(3) Uani 1 1 d D U . . .
C28 C 0.6442(4) 0.4955(3) 0.86794(15) 0.174(4) Uani 1 1 d D U . . .
H28A H 0.6171 0.5057 0.8721 0.261 Uiso 1 1 calc GR . . . .
H28B H 0.6618 0.4975 0.8825 0.261 Uiso 1 1 calc GR . . . .
H28C H 0.6423 0.4671 0.8627 0.261 Uiso 1 1 calc GR . . . .
C29 C 0.6682(4) 0.5653(3) 0.85506(18) 0.169(4) Uani 1 1 d . U . . .
H29A H 0.6818 0.5805 0.8419 0.254 Uiso 1 1 calc GR . . . .
H29B H 0.6848 0.5659 0.8701 0.254 Uiso 1 1 calc GR . . . .
H29C H 0.6416 0.5775 0.8585 0.254 Uiso 1 1 calc GR . . . .
C30 C 0.7001(3) 0.4976(4) 0.8419(2) 0.184(4) Uani 1 1 d D U . . .
H30A H 0.6957 0.4792 0.8279 0.276 Uiso 1 1 calc GR . . . .
H30B H 0.7073 0.4818 0.8567 0.276 Uiso 1 1 calc GR . . . .
H30C H 0.7222 0.5165 0.8380 0.276 Uiso 1 1 calc GR . . . .
C32 C 0.51059(15) 0.2585(2) 0.58953(11) 0.0851(19) Uani 1 1 d . . . . .
C34 C 0.57756(16) 0.2736(2) 0.58936(11) 0.093(2) Uani 1 1 d . . . . .
C36 C 0.53748(15) 0.2986(2) 0.61919(11) 0.0859(19) Uani 1 1 d . . . . .
C37 C 0.47498(15) 0.2379(2) 0.57830(12) 0.094(2) Uani 1 1 d . . . . .
C38 C 0.43724(16) 0.2427(2) 0.58836(11) 0.095(2) Uani 1 1 d . . . . .
H38 H 0.4338 0.2583 0.6030 0.114 Uiso 1 1 calc R . . . .
C39 C 0.40340(15) 0.2245(2) 0.57699(11) 0.0821(18) Uani 1 1 d . . . . .
H39 H 0.3771 0.2277 0.5839 0.099 Uiso 1 1 calc R . . . .
C40 C 0.40864(14) 0.20214(18) 0.55595(10) 0.0696(14) Uani 1 1 d . . . . .
C41 C 0.44662(16) 0.1972(3) 0.54590(13) 0.107(3) Uani 1 1 d . . . . .
H41 H 0.4499 0.1815 0.5313 0.128 Uiso 1 1 calc R . . . .
C42 C 0.48002(17) 0.2150(3) 0.55693(13) 0.121(3) Uani 1 1 d . . . . .
H42 H 0.5063 0.2115 0.5500 0.145 Uiso 1 1 calc R . . . .
C43 C 0.37209(13) 0.18410(14) 0.54353(8) 0.0533(10) Uani 1 1 d . . . . .
C46 C 0.53229(15) 0.3240(2) 0.64182(10) 0.0783(17) Uani 1 1 d . . . . .
C47 C 0.56477(16) 0.3419(2) 0.65282(11) 0.0852(19) Uani 1 1 d . . . . .
H47 H 0.5912 0.3378 0.6463 0.102 Uiso 1 1 calc R . . . .
C48 C 0.55953(16) 0.36617(19) 0.67354(10) 0.0763(15) Uani 1 1 d . . . . .
H48 H 0.5825 0.3785 0.6811 0.092 Uiso 1 1 calc R . . . .
C49 C 0.52199(15) 0.37260(17) 0.68319(9) 0.0643(12) Uani 1 1 d . . . . .
C50 C 0.48887(16) 0.3537(2) 0.67234(11) 0.0848(18) Uani 1 1 d . . . . .
H50 H 0.4625 0.3575 0.6791 0.102 Uiso 1 1 calc R . . . .
C51 C 0.49377(17) 0.3295(2) 0.65198(11) 0.092(2) Uani 1 1 d . . . . .
H51 H 0.4709 0.3164 0.6448 0.111 Uiso 1 1 calc R . . . .
C52 C 0.51635(15) 0.40098(15) 0.70485(7) 0.0563(10) Uani 1 1 d . . . . .
C55 C 0.61793(15) 0.2692(2) 0.57785(11) 0.086(2) Uani 1 1 d . . . . .
C56 C 0.62173(17) 0.2481(3) 0.55565(12) 0.112(3) Uani 1 1 d . . . . .
H56 H 0.5984 0.2367 0.5480 0.135 Uiso 1 1 calc R . . . .
C57 C 0.65932(16) 0.2439(2) 0.54472(12) 0.101(3) Uani 1 1 d . . . . .
H57 H 0.6617 0.2293 0.5296 0.122 Uiso 1 1 calc R . . . .
C58 C 0.69412(14) 0.26087(16) 0.55569(9) 0.0623(12) Uani 1 1 d . . . . .
C59 C 0.68954(15) 0.28277(19) 0.57764(10) 0.0756(15) Uani 1 1 d . . . . .
H59 H 0.7124 0.2955 0.5850 0.091 Uiso 1 1 calc R . . . .
C60 C 0.65199(16) 0.2860(2) 0.58870(11) 0.0826(18) Uani 1 1 d . . . . .
H60 H 0.6495 0.3001 0.6040 0.099 Uiso 1 1 calc R . . . .
C61 C 0.73469(12) 0.25748(14) 0.54312(8) 0.0503(9) Uani 1 1 d . . . . .

loop_
_atom_site_aniso_label
_atom_site_aniso_U_11
_atom_site_aniso_U_22
_atom_site_aniso_U_33
_atom_site_aniso_U_23
_atom_site_aniso_U_13
_atom_site_aniso_U_12
Ni1 0.0482(5) 0.0441(5) 0.0452(5) 0.000 0.000 -0.0076(4)
Ni2 0.0484(4) 0.0437(4) 0.0446(4) 0.0011(3) 0.0005(3) -0.0046(3)
Ni3 0.0501(5) 0.0403(5) 0.0446(5) 0.000 0.000 -0.0056(4)
Ni4 0.0662(4) 0.0672(5) 0.0241(3) 0.0020(3) -0.0029(3) -0.0008(3)
S1 0.0467(7) 0.0447(7) 0.0541(8) 0.000 0.000 -0.0002(5)
S2 0.0534(5) 0.0552(6) 0.0472(5) 0.0094(4) 0.0070(4) 0.0033(4)
S3 0.0466(7) 0.0445(7) 0.0550(8) 0.000 0.000 0.0011(5)
S4 0.0807(8) 0.0823(8) 0.0357(5) 0.0061(5) -0.0132(5) 0.0044(6)
O1 0.049(2) 0.0392(18) 0.046(2) 0.000 0.000 -0.0048(15)
O2 0.042(2) 0.051(2) 0.056(2) 0.000 0.000 -0.0043(16)
O3 0.051(2) 0.049(2) 0.066(3) 0.000 0.000 0.0039(17)
O4 0.0535(15) 0.0429(14) 0.0471(14) 0.0033(11) 0.0093(12) -0.0011(11)
O5 0.0608(17) 0.0574(17) 0.0467(15) 0.0029(13) 0.0073(13) -0.0009(13)
O6 0.0675(19) 0.0682(19) 0.0540(17) 0.0139(15) 0.0129(15) 0.0069(15)
O7 0.0443(14) 0.0490(15) 0.0453(14) 0.0041(11) 0.0011(11) -0.0054(11)
O8 0.051(2) 0.0418(19) 0.050(2) 0.000 0.000 -0.0016(16)
O9 0.052(2) 0.055(2) 0.058(2) 0.000 0.000 0.0082(18)
O10 0.066(2) 0.066(2) 0.030(3) 0.000 0.000 0.000
O11 0.078(2) 0.077(2) 0.0301(13) 0.0021(13) -0.0080(13) 0.0064(16)
O12 0.092(3) 0.095(3) 0.056(2) 0.0108(18) -0.0216(18) 0.005(2)
O13 0.079(2) 0.073(2) 0.0284(13) -0.0030(12) -0.0107(13) -0.0035(16)
O44 0.0491(16) 0.0697(19) 0.0545(17) -0.0090(14) -0.0014(13) -0.0048(14)
O45 0.0546(17) 0.0703(19) 0.0514(17) -0.0122(14) -0.0037(13) -0.0070(14)
O53 0.0666(19) 0.075(2) 0.0379(14) -0.0087(14) 0.0003(13) -0.0027(15)
O54 0.0661(19) 0.073(2) 0.0417(15) -0.0083(14) 0.0026(14) 0.0005(15)
O62 0.0453(15) 0.074(2) 0.0553(17) -0.0069(15) 0.0074(13) 0.0034(14)
O63 0.0485(16) 0.0707(19) 0.0549(17) -0.0073(14) 0.0051(13) 0.0015(14)
N31 0.052(2) 0.153(5) 0.084(3) -0.068(3) 0.006(2) -0.015(3)
N33 0.049(2) 0.169(5) 0.083(3) -0.074(4) 0.007(2) -0.013(3)
N35 0.051(2) 0.129(4) 0.073(3) -0.055(3) 0.009(2) -0.013(2)
C1 0.049(2) 0.0410(18) 0.048(2) 0.0049(15) -0.0023(16) -0.0024(15)
C2 0.050(2) 0.0455(19) 0.054(2) -0.0002(16) 0.0040(17) -0.0021(15)
C3 0.091(4) 0.049(2) 0.081(3) 0.007(2) 0.024(3) 0.005(2)
C4 0.128(5) 0.047(2) 0.086(3) 0.011(2) 0.047(3) 0.003(2)
C5 0.086(3) 0.052(2) 0.069(3) 0.0113(19) 0.024(3) 0.000(2)
C6 0.050(2) 0.050(2) 0.053(2) 0.0101(16) 0.0055(17) 0.0030(16)
C7 0.216(7) 0.050(3) 0.135(5) 0.018(3) 0.086(5) 0.002(3)
C8 0.301(11) 0.069(4) 0.190(8) 0.009(5) 0.057(7) -0.052(6)
C9 0.299(11) 0.085(5) 0.168(6) 0.044(5) 0.110(7) -0.001(6)
C10 0.243(8) 0.105(6) 0.212(10) 0.074(6) 0.073(6) 0.027(5)
C11 0.045(2) 0.054(2) 0.059(2) 0.0089(18) 0.0045(17) -0.0023(16)
C12 0.047(2) 0.063(3) 0.070(3) 0.019(2) 0.0050(18) -0.0007(18)
C13 0.047(2) 0.119(5) 0.128(5) 0.080(4) 0.006(2) -0.002(2)
C14 0.051(3) 0.145(5) 0.144(5) 0.090(5) 0.000(3) -0.013(3)
C15 0.049(2) 0.103(4) 0.112(4) 0.051(4) -0.002(2) -0.009(2)
C16 0.048(2) 0.049(2) 0.069(3) 0.0095(19) 0.0013(18) -0.0006(16)
C17 0.064(3) 0.177(6) 0.200(7) 0.100(5) 0.005(4) -0.027(3)
C18 0.135(8) 0.202(8) 0.251(9) 0.064(6) 0.002(6) -0.060(6)
C19 0.067(4) 0.183(7) 0.173(8) 0.084(6) 0.022(4) -0.014(4)
C20 0.080(4) 0.165(7) 0.197(7) 0.090(6) 0.014(5) -0.027(4)
C21 0.076(3) 0.085(3) 0.0266(17) -0.0068(17) -0.0061(18) 0.004(2)
C22 0.086(3) 0.093(3) 0.035(2) 0.001(2) -0.008(2) -0.001(2)
C23 0.104(4) 0.101(4) 0.043(2) -0.002(2) -0.023(3) 0.008(3)
C24 0.129(5) 0.117(4) 0.056(3) -0.015(3) -0.044(3) 0.013(3)
C25 0.106(4) 0.108(4) 0.046(2) -0.021(2) -0.023(3) 0.005(3)
C26 0.084(3) 0.089(3) 0.0333(19) -0.0090(19) -0.010(2) 0.007(2)
C27 0.189(7) 0.151(6) 0.096(4) -0.035(4) -0.089(5) 0.032(5)
C28 0.252(9) 0.184(8) 0.085(4) -0.018(4) -0.097(5) 0.026(6)
C29 0.206(9) 0.176(6) 0.126(7) -0.050(5) -0.108(7) 0.028(6)
C30 0.194(7) 0.204(9) 0.153(7) -0.055(7) -0.104(6) 0.044(6)
C32 0.043(2) 0.139(5) 0.074(3) -0.047(4) 0.004(2) -0.008(3)
C34 0.051(3) 0.149(6) 0.079(4) -0.069(4) 0.016(2) -0.021(3)
C36 0.046(3) 0.132(5) 0.081(4) -0.053(4) 0.010(2) -0.013(3)
C37 0.046(3) 0.146(6) 0.090(4) -0.066(4) 0.011(3) -0.012(3)
C38 0.050(3) 0.156(6) 0.080(4) -0.062(4) 0.007(3) -0.015(3)
C39 0.047(3) 0.129(5) 0.070(3) -0.037(3) 0.003(2) -0.011(3)
C40 0.049(2) 0.097(4) 0.062(3) -0.024(3) -0.004(2) -0.007(2)
C41 0.049(3) 0.175(7) 0.096(4) -0.077(5) 0.009(3) -0.013(4)
C42 0.050(3) 0.215(9) 0.097(5) -0.094(5) 0.012(3) -0.019(4)
C43 0.045(2) 0.065(3) 0.050(2) -0.0066(19) -0.0027(17) -0.0066(18)
C46 0.051(3) 0.117(5) 0.067(3) -0.048(3) 0.006(2) -0.010(3)
C47 0.055(3) 0.125(5) 0.075(3) -0.050(3) 0.007(2) -0.011(3)
C48 0.062(3) 0.105(4) 0.062(3) -0.033(3) 0.002(2) -0.011(3)
C49 0.061(3) 0.083(3) 0.049(2) -0.016(2) 0.005(2) 0.002(2)
C50 0.054(3) 0.127(5) 0.074(3) -0.045(3) 0.014(2) -0.005(3)
C51 0.061(3) 0.138(6) 0.079(4) -0.059(4) 0.009(3) -0.017(3)
C52 0.067(3) 0.070(3) 0.0321(19) -0.0068(18) 0.0005(18) -0.001(2)
C55 0.044(2) 0.137(5) 0.079(4) -0.057(4) 0.002(2) -0.004(3)
C56 0.050(3) 0.195(8) 0.091(4) -0.083(5) 0.017(3) -0.021(4)
C57 0.052(3) 0.158(6) 0.094(4) -0.076(4) 0.024(3) -0.020(3)
C58 0.049(2) 0.079(3) 0.059(3) -0.019(2) 0.007(2) -0.004(2)
C59 0.049(3) 0.111(4) 0.067(3) -0.031(3) 0.007(2) -0.010(3)
C60 0.059(3) 0.106(4) 0.082(4) -0.047(3) 0.006(3) -0.010(3)
C61 0.039(2) 0.064(2) 0.048(2) -0.0089(19) -0.0002(16) 0.0020(17)

loop_
_atom_type_symbol
_atom_type_description
_atom_type_scat_dispersion_real
_atom_type_scat_dispersion_imag
_atom_type_scat_source
C C 0.0181 0.0091 'International Tables Vol C Tables 4.2.6.8 and 6.1.1.4'
H H 0.0000 0.0000 'International Tables Vol C Tables 4.2.6.8 and 6.1.1.4'
N N 0.0311 0.0180 'International Tables Vol C Tables 4.2.6.8 and 6.1.1.4'
Ni Ni -3.0029 0.5091 'International Tables Vol C Tables 4.2.6.8 and 6.1.1.4'
O O 0.0492 0.0322 'International Tables Vol C Tables 4.2.6.8 and 6.1.1.4'
S S 0.3331 0.5567 'International Tables Vol C Tables 4.2.6.8 and 6.1.1.4'

loop_
_exptl_crystal_face_index_h
_exptl_crystal_face_index_k
_exptl_crystal_face_index_l
_exptl_crystal_face_perp_dist
10 -10 26 0.0996
-10 12 -24 0.1057
-19 0 15 0.1228
19 -1 -15 0.1349
-2 18 -19 0.1111
0 -17 -20 0.1240
-2 0 -35 0.1616
2 -18 19 0.1507
1 14 26 0.1920
-18 1 -18 0.0795
-1 20 11 0.1656
-14 16 -5 0.1636
11 1 -30 0.1733
3 -17 -20 0.1379
-11 -1 30 0.1748
14 16 -1 0.2214
-14 -16 1 0.1959
21 -2 3 0.1658
-14 2 -27 0.0983
-14 7 -24 0.0919
-6 -15 -22 0.1267
-3 18 19 0.1740
9 -18 -12 0.1585
-21 1 4 0.1133
6 16 -20 0.1200
-14 -8 23 0.1625

loop_
_geom_angle_atom_site_label_1
_geom_angle_atom_site_label_2
_geom_angle_atom_site_label_3
_geom_angle
_geom_angle_site_symmetry_1
_geom_angle_site_symmetry_3
_geom_angle_publ_flag
Ni2 Ni1 Ni2 90.26(4) 10_556 . ?
O1 Ni1 Ni2 47.36(3) . 10_556 ?
O1 Ni1 Ni2 47.36(3) . . ?
O2 Ni1 Ni2 128.27(5) . 10_556 ?
O2 Ni1 Ni2 128.27(5) . . ?
O2 Ni1 O1 167.63(15) . . ?
O2 Ni1 O4 88.97(11) . . ?
O2 Ni1 O4 88.96(11) . 10_556 ?
O4 Ni1 Ni2 105.30(9) . 10_556 ?
O4 Ni1 Ni2 43.52(8) 10_556 10_556 ?
O4 Ni1 Ni2 105.30(9) 10_556 . ?
O4 Ni1 Ni2 43.52(8) . . ?
O4 Ni1 O1 82.20(11) 10_556 . ?
O4 Ni1 O1 82.20(11) . . ?
O4 Ni1 O4 88.49(16) . 10_556 ?
O45 Ni1 Ni2 79.47(9) 10_556 10_556 ?
O45 Ni1 Ni2 79.46(9) . . ?
O45 Ni1 Ni2 137.29(11) 10_556 . ?
O45 Ni1 Ni2 137.29(11) . 10_556 ?
O45 Ni1 O1 101.12(12) 10_556 . ?
O45 Ni1 O1 101.12(12) . . ?
O45 Ni1 O2 88.26(13) 10_556 . ?
O45 Ni1 O2 88.26(13) . . ?
O45 Ni1 O4 175.22(13) . 10_556 ?
O45 Ni1 O4 95.35(12) 10_556 10_556 ?
O45 Ni1 O4 175.22(13) 10_556 . ?
O45 Ni1 O4 95.34(12) . . ?
O45 Ni1 O45 80.69(18) 10_556 . ?
Ni3 Ni2 Ni1 89.54(3) 10_556 . ?
Ni3 Ni2 Ni1 89.54(3) . . ?
Ni3 Ni2 Ni3 0.00(3) . 10_556 ?
O1 Ni2 Ni1 46.79(10) . . ?
O1 Ni2 Ni3 46.86(10) . 10_556 ?
O1 Ni2 Ni3 46.86(10) . . ?
O4 Ni2 Ni1 43.87(8) . . ?
O4 Ni2 Ni3 105.42(9) . 10_556 ?
O4 Ni2 Ni3 105.42(9) . . ?
O4 Ni2 O1 82.00(12) . . ?
O4 Ni2 O5 89.57(11) . . ?
O5 Ni2 Ni1 129.17(9) . . ?
O5 Ni2 Ni3 129.00(9) . . ?
O5 Ni2 Ni3 129.00(9) . 10_556 ?
O5 Ni2 O1 168.10(13) . . ?
O7 Ni2 Ni1 106.02(8) . . ?
O7 Ni2 Ni3 43.82(8) . . ?
O7 Ni2 Ni3 43.82(8) . 10_556 ?
O7 Ni2 O1 82.35(12) . . ?
O7 Ni2 O4 89.57(11) . . ?
O7 Ni2 O5 89.24(12) . . ?
O44 Ni2 Ni1 79.25(9) . . ?
O44 Ni2 Ni3 137.55(10) . 10_556 ?
O44 Ni2 Ni3 137.55(10) . . ?
O44 Ni2 O1 101.61(13) . . ?
O44 Ni2 O4 94.42(12) . . ?
O44 Ni2 O5 87.35(13) . . ?
O44 Ni2 O7 174.73(12) . . ?
O44 Ni2 O63 81.02(13) . 4_565 ?
O63 Ni2 Ni1 136.43(10) 4_565 . ?
O63 Ni2 Ni3 79.59(9) 4_565 10_556 ?
O63 Ni2 Ni3 79.59(9) 4_565 . ?
O63 Ni2 O1 101.10(13) 4_565 . ?
O63 Ni2 O4 174.89(13) 4_565 . ?
O63 Ni2 O5 87.94(13) 4_565 . ?
O63 Ni2 O7 94.85(12) 4_565 . ?
Ni2 Ni3 Ni2 90.65(4) 10_556 . ?
Ni3 Ni3 Ni2 0(10) 10_556 . ?
Ni3 Ni3 Ni2 0(10) 10_556 10_556 ?
Ni3 Ni3 O1 0(10) 10_556 . ?
Ni3 Ni3 O7 0(10) 10_556 10_556 ?
Ni3 Ni3 O7 0(10) 10_556 . ?
Ni3 Ni3 O8 0(10) 10_556 . ?
Ni3 Ni3 O62 0(10) 10_556 11_566 ?
Ni3 Ni3 O62 0(10) 10_556 4_565 ?
O1 Ni3 Ni2 47.55(3) . 10_556 ?
O1 Ni3 Ni2 47.55(3) . . ?
O7 Ni3 Ni2 106.23(9) . 10_556 ?
O7 Ni3 Ni2 43.62(8) 10_556 10_556 ?
O7 Ni3 Ni2 43.62(8) . . ?
O7 Ni3 Ni2 106.24(9) 10_556 . ?
O7 Ni3 O1 82.78(10) 10_556 . ?
O7 Ni3 O1 82.78(10) . . ?
O7 Ni3 O7 89.77(16) . 10_556 ?
O7 Ni3 O8 88.90(11) . . ?
O7 Ni3 O8 88.90(11) 10_556 . ?
O8 Ni3 Ni2 128.35(5) . . ?
O8 Ni3 Ni2 128.36(5) . 10_556 ?
O8 Ni3 O1 168.22(15) . . ?
O62 Ni3 Ni2 79.32(9) 4_565 . ?
O62 Ni3 Ni2 79.32(9) 11_566 10_556 ?
O62 Ni3 Ni2 137.34(10) 11_566 . ?
O62 Ni3 Ni2 137.34(11) 4_565 10_556 ?
O62 Ni3 O1 101.09(12) 4_565 . ?
O62 Ni3 O1 101.09(12) 11_566 . ?
O62 Ni3 O7 174.43(13) 4_565 10_556 ?
O62 Ni3 O7 94.68(12) 11_566 10_556 ?
O62 Ni3 O7 94.68(12) 4_565 . ?
O62 Ni3 O7 174.43(13) 11_566 . ?
O62 Ni3 O8 87.84(13) 11_566 . ?
O62 Ni3 O8 87.84(13) 4_565 . ?
O62 Ni3 O62 80.69(18) 4_565 11_566 ?
Ni4 Ni4 Ni4 90.0 4_565 3_655 ?
O10 Ni4 Ni4 47.21(4) . 3_655 ?
O10 Ni4 Ni4 47.21(4) . 4_565 ?
O11 Ni4 Ni4 129.92(10) . 3_655 ?
O11 Ni4 Ni4 127.58(10) . 4_565 ?
O11 Ni4 O10 168.31(16) . . ?
O13 Ni4 Ni4 43.92(9) . 3_655 ?
O13 Ni4 Ni4 105.86(10) . 4_565 ?
O13 Ni4 Ni4 43.35(8) 4_565 4_565 ?
O13 Ni4 Ni4 105.69(10) 4_565 3_655 ?
O13 Ni4 O10 82.71(13) . . ?
O13 Ni4 O10 82.23(13) 4_565 . ?
O13 Ni4 O11 89.94(13) . . ?
O13 Ni4 O11 88.65(13) 4_565 . ?
O13 Ni4 O13 89.50(18) . 4_565 ?
O53 Ni4 Ni4 136.79(10) . 3_655 ?
O53 Ni4 Ni4 79.55(10) . 4_565 ?
O53 Ni4 O10 100.88(14) . . ?
O53 Ni4 O11 87.14(13) . . ?
O53 Ni4 O13 174.56(14) . . ?
O53 Ni4 O13 95.02(13) . 4_565 ?
O53 Ni4 O54 81.07(13) . 3_655 ?
O54 Ni4 Ni4 138.25(9) 3_655 4_565 ?
O54 Ni4 Ni4 79.54(10) 3_655 3_655 ?
O54 Ni4 O10 101.88(14) 3_655 . ?
O54 Ni4 O11 87.68(13) 3_655 . ?
O54 Ni4 O13 174.76(14) 3_655 4_565 ?
O54 Ni4 O13 94.23(14) 3_655 . ?
O2 S1 C2 109.40(17) . 10_556 ?
O2 S1 C2 109.40(17) . . ?
O3 S1 O2 116.2(2) . . ?
O3 S1 C2 107.40(17) . . ?
O3 S1 C2 107.40(17) . 10_556 ?
C2 S1 C2 106.6(3) . 10_556 ?
O5 S2 C6 108.91(19) . . ?
O5 S2 C12 109.2(2) . . ?
O6 S2 O5 115.9(2) . . ?
O6 S2 C6 107.5(2) . . ?
O6 S2 C12 107.6(2) . . ?
C6 S2 C12 107.5(2) . . ?
O8 S3 C16 109.73(18) . 10_556 ?
O8 S3 C16 109.73(18) . . ?
O9 S3 O8 114.9(2) . . ?
O9 S3 C16 107.86(18) . 10_556 ?
O9 S3 C16 107.86(18) . . ?
C16 S3 C16 106.4(3) 10_556 . ?
O11 S4 C22 108.8(2) . . ?
O11 S4 C26 109.2(2) . 4_565 ?
O12 S4 O11 115.8(2) . . ?
O12 S4 C22 107.2(3) . . ?
O12 S4 C26 107.7(3) . 4_565 ?
C22 S4 C26 107.9(3) . 4_565 ?
Ni1 O1 Ni2 85.84(10) . 10_556 ?
Ni1 O1 Ni2 85.85(10) . . ?
Ni2 O1 Ni2 147.84(18) 10_556 . ?
Ni3 O1 Ni1 148.72(18) 10_556 . ?
Ni3 O1 Ni1 148.72(18) . . ?
Ni3 O1 Ni2 85.59(10) 10_556 10_556 ?
Ni3 O1 Ni2 85.59(10) 10_556 . ?
Ni3 O1 Ni2 85.59(10) . 10_556 ?
Ni3 O1 Ni2 85.59(10) . . ?
S1 O2 Ni1 120.1(2) . . ?
Ni2 O4 Ni1 92.61(11) . . ?
C1 O4 Ni1 133.1(3) . . ?
C1 O4 Ni2 131.9(3) . . ?
S2 O5 Ni2 118.78(18) . . ?
Ni2 O7 Ni3 92.57(11) . . ?
Ni2 O7 Ni3 92.57(11) . 10_556 ?
C11 O7 Ni2 132.7(3) . . ?
C11 O7 Ni3 132.8(3) . 10_556 ?
C11 O7 Ni3 132.8(3) . . ?
S3 O8 Ni3 119.3(2) . 10_556 ?
S3 O8 Ni3 119.3(2) . . ?
Ni4 O10 Ni4 85.59(7) 3_655 2_665 ?
Ni4 O10 Ni4 85.59(7) 4_565 . ?
Ni4 O10 Ni4 147.8(3) 3_655 4_565 ?
Ni4 O10 Ni4 85.59(7) 4_565 2_665 ?
Ni4 O10 Ni4 85.59(7) 3_655 . ?
Ni4 O10 Ni4 147.8(3) 2_665 . ?
S4 O11 Ni4 119.1(2) . . ?
Ni4 O13 Ni4 92.72(11) . 3_655 ?
C21 O13 Ni4 133.1(3) . 3_655 ?
C21 O13 Ni4 131.9(3) . . ?
C43 O44 Ni2 127.8(3) . . ?
C43 O45 Ni1 126.9(3) . . ?
C52 O53 Ni4 127.4(3) . . ?
C52 O54 Ni4 125.6(3) . 4_565 ?
C61 O62 Ni3 126.8(3) . 3_655 ?
C61 O63 Ni2 126.4(3) . 3_655 ?
C32 N31 C36 114.1(4) . . ?
C32 N33 C34 115.7(4) . . ?
C34 N35 C36 114.6(4) . . ?
O4 C1 C2 122.4(4) . . ?
O4 C1 C6 123.9(4) . . ?
C6 C1 C2 113.7(3) . . ?
C1 C2 S1 122.7(3) . . ?
C3 C2 S1 114.7(3) . . ?
C3 C2 C1 122.6(4) . . ?
C2 C3 C4 121.6(5) . . ?
C3 C4 C7 120.3(5) . . ?
C5 C4 C3 117.1(5) . . ?
C5 C4 C7 122.6(5) . . ?
C4 C5 C6 121.6(5) . . ?
C1 C6 S2 122.6(3) . . ?
C5 C6 S2 114.1(3) . . ?
C5 C6 C1 123.2(4) . . ?
C8 C7 C4 109.6(7) . . ?
C9 C7 C4 110.7(6) . . ?
C9 C7 C8 113.1(9) . . ?
C9 C7 C10 104.0(9) . . ?
C10 C7 C4 107.6(7) . . ?
C10 C7 C8 111.6(8) . . ?
O7 C11 C12 122.9(4) . . ?
O7 C11 C16 123.1(4) . . ?
C12 C11 C16 113.9(4) . . ?
C11 C12 S2 123.1(3) . . ?
C13 C12 S2 113.8(4) . . ?
C13 C12 C11 123.1(4) . . ?
C14 C13 C12 120.7(5) . . ?
C13 C14 C15 117.6(5) . . ?
C13 C14 C17 123.3(6) . . ?
C15 C14 C17 119.1(6) . . ?
C16 C15 C14 121.3(5) . . ?
C11 C16 S3 122.5(3) . . ?
C15 C16 S3 114.5(4) . . ?
C15 C16 C11 123.0(4) . . ?
C18 C17 C14 109.8(8) . . ?
C19 C17 C14 110.2(7) . . ?
C19 C17 C18 103.2(8) . . ?
C20 C17 C14 112.1(6) . . ?
C20 C17 C18 100.8(9) . . ?
C20 C17 C19 119.6(8) . . ?
O13 C21 C22 123.6(5) . . ?
O13 C21 C26 123.1(5) . . ?
C26 C21 C22 113.3(4) . . ?
C21 C22 S4 122.7(4) . . ?
C23 C22 S4 113.9(5) . . ?
C23 C22 C21 123.4(5) . . ?
C22 C23 C24 121.8(6) . . ?
C23 C24 C25 117.5(5) . . ?
C23 C24 C27 119.5(6) . . ?
C25 C24 C27 123.0(6) . . ?
C26 C25 C24 119.3(6) . . ?
C21 C26 S4 122.4(4) . 3_655 ?
C25 C26 S4 112.9(4) . 3_655 ?
C25 C26 C21 124.7(5) . . ?
C24 C27 C28 109.8(7) . . ?
C24 C27 C29 110.4(7) . . ?
C29 C27 C28 110.6(8) . . ?
C30 C27 C24 109.9(7) . . ?
C30 C27 C28 99.9(9) . . ?
C30 C27 C29 115.8(9) . . ?
N31 C32 C37 116.9(4) . . ?
N33 C32 N31 125.0(5) . . ?
N33 C32 C37 118.1(5) . . ?
N33 C34 C55 117.3(4) . . ?
N35 C34 N33 124.9(5) . . ?
N35 C34 C55 117.8(4) . . ?
N31 C36 C46 117.3(4) . . ?
N35 C36 N31 125.6(5) . . ?
N35 C36 C46 117.0(4) . . ?
C38 C37 C32 120.2(5) . . ?
C38 C37 C42 120.1(5) . . ?
C42 C37 C32 119.6(5) . . ?
C37 C38 C39 119.9(5) . . ?
C40 C39 C38 119.5(5) . . ?
C39 C40 C41 120.5(5) . . ?
C39 C40 C43 119.0(4) . . ?
C41 C40 C43 120.5(5) . . ?
C40 C41 C42 120.3(5) . . ?
C41 C42 C37 119.6(5) . . ?
O44 C43 O45 125.4(4) . . ?
O44 C43 C40 117.4(4) . . ?
O45 C43 C40 117.2(4) . . ?
C47 C46 C36 120.8(4) . . ?
C47 C46 C51 119.3(5) . . ?
C51 C46 C36 120.0(4) . . ?
C46 C47 C48 120.4(5) . . ?
C49 C48 C47 120.9(5) . . ?
C48 C49 C50 118.9(4) . . ?
C48 C49 C52 120.4(5) . . ?
C50 C49 C52 120.6(4) . . ?
C51 C50 C49 120.6(5) . . ?
C50 C51 C46 120.0(5) . . ?
O53 C52 O54 126.9(4) . . ?
O53 C52 C49 115.8(4) . . ?
O54 C52 C49 117.3(4) . . ?
C56 C55 C34 119.6(5) . . ?
C60 C55 C34 120.9(5) . . ?
C60 C55 C56 119.5(5) . . ?
C57 C56 C55 120.0(5) . . ?
C56 C57 C58 120.8(5) . . ?
C57 C58 C61 120.3(4) . . ?
C59 C58 C57 118.4(4) . . ?
C59 C58 C61 121.2(4) . . ?
C60 C59 C58 120.4(5) . . ?
C59 C60 C55 120.9(5) . . ?
O62 C61 C58 116.5(4) . . ?
O63 C61 O62 126.8(4) . . ?
O63 C61 C58 116.7(4) . . ?

loop_
_geom_bond_atom_site_label_1
_geom_bond_atom_site_label_2
_geom_bond_distance
_geom_bond_site_symmetry_2
_geom_bond_publ_flag
Ni1 Ni2 2.9667(10) . ?
Ni1 Ni2 2.9665(10) 10_556 ?
Ni1 O1 2.168(4) . ?
Ni1 O2 2.058(4) . ?
Ni1 O4 2.058(3) . ?
Ni1 O4 2.058(3) 10_556 ?
Ni1 O45 2.002(3) . ?
Ni1 O45 2.002(3) 10_556 ?
Ni2 Ni3 2.9567(9) . ?
Ni2 Ni3 2.9567(9) 10_556 ?
Ni2 O1 2.1882(12) . ?
Ni2 O4 2.045(3) . ?
Ni2 O5 2.069(3) . ?
Ni2 O7 2.042(3) . ?
Ni2 O44 1.990(3) . ?
Ni2 O63 2.002(3) 4_565 ?
Ni3 Ni2 2.9567(9) 10_556 ?
Ni3 Ni3 0.000(3) 10_556 ?
Ni3 O1 2.164(4) . ?
Ni3 O7 2.049(3) 10_556 ?
Ni3 O7 2.049(3) . ?
Ni3 O8 2.067(4) . ?
Ni3 O62 2.001(3) 11_566 ?
Ni3 O62 2.001(3) 4_565 ?
Ni4 Ni4 2.9581(11) 3_655 ?
Ni4 Ni4 2.9580(11) 4_565 ?
Ni4 O10 2.1771(16) . ?
Ni4 O11 2.074(3) . ?
Ni4 O13 2.033(3) . ?
Ni4 O13 2.054(3) 4_565 ?
Ni4 O53 1.993(3) . ?
Ni4 O54 2.021(3) 3_655 ?
S1 O2 1.449(4) . ?
S1 O3 1.417(4) . ?
S1 C2 1.760(4) . ?
S1 C2 1.760(4) 10_556 ?
S2 O5 1.451(3) . ?
S2 O6 1.430(3) . ?
S2 C6 1.764(4) . ?
S2 C12 1.771(5) . ?
S3 O8 1.451(4) . ?
S3 O9 1.430(4) . ?
S3 C16 1.757(5) 10_556 ?
S3 C16 1.757(5) . ?
S4 O11 1.442(3) . ?
S4 O12 1.424(4) . ?
S4 C22 1.760(6) . ?
S4 C26 1.772(6) 4_565 ?
O1 Ni2 2.1881(12) 10_556 ?
O1 Ni3 2.164(4) 10_556 ?
O4 C1 1.292(5) . ?
O7 Ni3 2.049(3) 10_556 ?
O7 C11 1.297(5) . ?
O8 Ni3 2.067(4) 10_556 ?
O10 Ni4 2.1771(16) 4_565 ?
O10 Ni4 2.1771(16) 2_665 ?
O10 Ni4 2.1771(16) 3_655 ?
O13 Ni4 2.054(3) 3_655 ?
O13 C21 1.287(5) . ?
O44 C43 1.249(5) . ?
O45 C43 1.260(5) . ?
O53 C52 1.242(6) . ?
O54 Ni4 2.021(3) 4_565 ?
O54 C52 1.251(6) . ?
O62 Ni3 2.000(3) 3_655 ?
O62 C61 1.246(5) . ?
O63 Ni2 2.003(3) 3_655 ?
O63 C61 1.242(5) . ?
N31 C32 1.331(6) . ?
N31 C36 1.357(6) . ?
N33 C32 1.330(6) . ?
N33 C34 1.339(6) . ?
N35 C34 1.330(6) . ?
N35 C36 1.333(6) . ?
C1 C2 1.440(6) . ?
C1 C6 1.406(6) . ?
C2 C3 1.380(6) . ?
C3 C4 1.393(7) . ?
C4 C5 1.386(7) . ?
C4 C7 1.560(8) . ?
C5 C6 1.390(6) . ?
C7 C8 1.529(8) . ?
C7 C9 1.480(8) . ?
C7 C10 1.493(14) . ?
C11 C12 1.408(6) . ?
C11 C16 1.424(6) . ?
C12 C13 1.395(6) . ?
C13 C14 1.382(8) . ?
C14 C15 1.395(8) . ?
C14 C17 1.560(8) . ?
C15 C16 1.376(7) . ?
C17 C18 1.555(9) . ?
C17 C19 1.503(12) . ?
C17 C20 1.476(8) . ?
C21 C22 1.431(7) . ?
C21 C26 1.415(7) . ?
C22 C23 1.390(7) . ?
C23 C24 1.390(9) . ?
C24 C25 1.430(9) . ?
C24 C27 1.522(8) . ?
C25 C26 1.404(7) . ?
C26 S4 1.772(6) 3_655 ?
C27 C28 1.538(9) . ?
C27 C29 1.535(12) . ?
C27 C30 1.489(8) . ?
C32 C37 1.485(7) . ?
C34 C55 1.474(7) . ?
C36 C46 1.493(7) . ?
C37 C38 1.365(7) . ?
C37 C42 1.389(7) . ?
C38 C39 1.407(7) . ?
C39 C40 1.364(7) . ?
C40 C41 1.373(7) . ?
C40 C43 1.500(6) . ?
C41 C42 1.381(8) . ?
C46 C47 1.358(7) . ?
C46 C51 1.394(7) . ?
C47 C48 1.386(7) . ?
C48 C49 1.358(7) . ?
C49 C50 1.386(7) . ?
C49 C52 1.509(6) . ?
C50 C51 1.367(7) . ?
C55 C56 1.391(7) . ?
C55 C60 1.382(7) . ?
C56 C57 1.379(7) . ?
C57 C58 1.406(7) . ?
C58 C59 1.396(7) . ?
C58 C61 1.503(6) . ?
C59 C60 1.377(7) . ?

loop_
_exptl_oxdiff_crystal_face_indexfrac_h
_exptl_oxdiff_crystal_face_indexfrac_k
_exptl_oxdiff_crystal_face_indexfrac_l
_exptl_oxdiff_crystal_face_x
_exptl_oxdiff_crystal_face_y
_exptl_oxdiff_crystal_face_z
10.2924 -9.6286 26.3587 0.1795 -0.9684 0.1733
-10.0153 11.7608 -24.2375 -0.1747 0.9417 -0.2874
-19.4104 0.2081 14.6598 0.9479 0.2805 -0.1511
19.3406 -0.6627 -14.8724 -0.9444 -0.2795 0.1731
-1.5774 17.9710 -18.8292 -0.4483 0.6516 -0.6119
-0.4896 -17.4390 -20.2855 -0.1540 0.2254 0.9620
-1.8361 0.1760 -34.9318 -0.5352 0.7793 0.3259
1.5717 -18.0283 18.6828 0.4466 -0.6491 0.6158
0.9101 14.1525 26.2484 0.2744 -0.4006 -0.8742
-18.1851 0.8627 -18.3353 0.3309 0.9339 0.1355
-0.6181 20.2567 11.2095 0.0095 0.0292 -0.9995
-13.7126 16.1504 -4.7586 0.2482 0.7022 -0.6673
10.5686 0.8183 -30.4511 -0.9111 0.3230 0.2559
3.3606 -17.3199 -19.8310 -0.2859 0.1021 0.9528
-11.0044 -0.9875 29.9993 0.9208 -0.3026 -0.2442
13.9961 15.9981 -1.0549 -0.6837 -0.2058 -0.6934
-13.9961 -15.9981 1.0549 0.6837 0.2058 0.6934
21.0068 -2.0094 2.9725 -0.6845 -0.7145 0.0621
-14.0034 2.0000 -26.9676 0.0208 1.0008 0.1683
-14.0061 7.0023 -23.9805 0.0215 0.9990 -0.0806
-5.9929 -15.0074 -21.9444 -0.0090 0.4535 0.8702
-3.0110 18.0116 18.9525 0.2512 -0.0862 -0.9748
9.0123 -18.0126 -11.9655 -0.3472 -0.2380 0.9087
-21.0067 1.0109 4.0254 0.8147 0.5578 -0.0850
5.9949 15.9969 -20.0316 -0.7214 0.4261 -0.5127
-14.0014 -7.9901 23.0235 0.9798 -0.1525 0.1306
